data_2207284
loop_
_publ_author_name
'Ingebrigtsen, Truls'
'Lejon, Tore'
'Hansen, Lars Kr.'

_publ_section_title
;
 5,6-Dihydrobenzo[<i>h</i>]quinazoline
;
_journal_coeditor_code LH6497
_journal_issue 11
_journal_name_full 'Acta Crystallographica Section E'
_journal_page_first o3659
_journal_page_last o3660
_journal_paper_doi 10.1107/S160053680503206X
_journal_volume 61
_journal_year 2005
_chemical_formula_iupac 'C12 H10 N2'
_chemical_formula_moiety 'C12 H10 N2'
_chemical_formula_sum 'C12 H10 N2'
_chemical_formula_weight 182.22
_chemical_name_systematic
;
5,6-Dihydrobenzo[h]quinazoline
;
_space_group_IT_number 14
_symmetry_cell_setting monoclinic
_symmetry_space_group_name_Hall '-P 2ybc'
_symmetry_space_group_name_H-M 'P 1 21/c 1'
_atom_sites_solution_hydrogens geom
_atom_sites_solution_primary direct
_atom_sites_solution_secondary difmap
_audit_creation_method SHELXL-97
_cell_angle_alpha 90.00
_cell_angle_beta 101.664(11)
_cell_angle_gamma 90.00
_cell_formula_units_Z 8
_cell_length_a 25.118(5)
_cell_length_b 7.3522(9)
_cell_length_c 10.0830(17)
_cell_measurement_reflns_used 25
_cell_measurement_temperature 298(2)
_cell_measurement_theta_max 16
_cell_measurement_theta_min 12
_cell_volume 1823.6(5)
_computing_cell_refinement 'CELDIM in CAD4-PC Software'
_computing_data_collection 'CAD4-PC Software (Enraf--Nonius, 1992)'
_computing_data_reduction 'XCAD4 (McArdle & Higgins, 1995)'
_computing_molecular_graphics 'ORTEX (McArdle, 1993a)'
_computing_publication_material 'OSCAIL (McArdle, 1993b)'
_computing_structure_refinement 'SHELXL97 (Sheldrick, 1997)'
_computing_structure_solution 'SHELXS97 (Sheldrick, 1997)'
_diffrn_ambient_temperature 298(2)
_diffrn_measured_fraction_theta_full 0.998
_diffrn_measured_fraction_theta_max 0.998
_diffrn_measurement_device_type 'Enraf--Nonius CAD-4'
_diffrn_measurement_method \w--2\q
_diffrn_radiation_monochromator graphite
_diffrn_radiation_source 'fine-focus sealed tube'
_diffrn_radiation_type MoK\a
_diffrn_radiation_wavelength 0.71069
_diffrn_reflns_av_R_equivalents 0.0061
_diffrn_reflns_av_sigmaI/netI 0.0438
_diffrn_reflns_limit_h_max 29
_diffrn_reflns_limit_h_min -12
_diffrn_reflns_limit_k_max 8
_diffrn_reflns_limit_k_min 0
_diffrn_reflns_limit_l_max 11
_diffrn_reflns_limit_l_min -11
_diffrn_reflns_number 3334
_diffrn_reflns_theta_full 25.0
_diffrn_reflns_theta_max 24.97
_diffrn_reflns_theta_min 1.66
_diffrn_standards_decay_% 10
_diffrn_standards_interval_time 120
_diffrn_standards_number 3
_exptl_absorpt_coefficient_mu 0.080
_exptl_absorpt_correction_T_max 0.9763
_exptl_absorpt_correction_T_min 0.9609
_exptl_absorpt_correction_type psi-scan
_exptl_absorpt_process_details '[ABSCALC in OSCAIL (McArdle & Daly, 1999) and North et al. (1968)]'
_exptl_crystal_colour brown
_exptl_crystal_density_diffrn 1.327
_exptl_crystal_density_method 'not measured'
_exptl_crystal_description block
_exptl_crystal_F_000 768
_exptl_crystal_size_max .5
_exptl_crystal_size_mid .3
_exptl_crystal_size_min .3
_refine_diff_density_max 0.439
_refine_diff_density_min -0.220
_refine_ls_extinction_method none
_refine_ls_goodness_of_fit_ref 1.066
_refine_ls_hydrogen_treatment constr
_refine_ls_matrix_type full
_refine_ls_number_parameters 253
_refine_ls_number_reflns 3184
_refine_ls_number_restraints 0
_refine_ls_restrained_S_all 1.066
_refine_ls_R_factor_all 0.1260
_refine_ls_R_factor_gt 0.0701
_refine_ls_shift/su_max 0.004
_refine_ls_shift/su_mean 0.001
_refine_ls_structure_factor_coef Fsqd
_refine_ls_weighting_details 'calc w=1/[\s^2^(Fo^2^)+(0.1448P)^2^+0.3821P] where P=(Fo^2^+2Fc^2^)/3'
_refine_ls_weighting_scheme calc
_refine_ls_wR_factor_gt 0.2184
_refine_ls_wR_factor_ref 0.2453
_reflns_number_gt 1703
_reflns_number_total 3184
_reflns_threshold_expression I>2\s(I)
_cod_data_source_file lh6497.cif
_cod_data_source_block I
_cod_original_sg_symbol_H-M 'P 21/c'
_cod_database_code 2207284
_cod_database_fobs_code 2207284

loop_
_symmetry_equiv_pos_as_xyz
'x, y, z'
'x, -y+1/2, z+1/2'
'-x, -y, -z'
'-x, y-1/2, -z-1/2'

loop_
_atom_site_label
_atom_site_fract_x
_atom_site_fract_y
_atom_site_fract_z
_atom_site_U_iso_or_equiv
_atom_site_adp_type
_atom_site_calc_flag
_atom_site_refinement_flags
_atom_site_occupancy
_atom_site_type_symbol
N11 0.47896(14) 0.1767(6) 0.8244(4) 0.0613(10) Uani d . 1 N
N12 0.42603(13) 0.3441(5) 0.9535(3) 0.0532(9) Uani d . 1 N
N21 0.97961(14) 0.1860(6) 1.1548(4) 0.0624(10) Uani d . 1 N
N22 0.92676(13) 0.3591(5) 0.9740(3) 0.0545(9) Uani d . 1 N
C11 0.35983(13) 0.1987(5) 1.0629(4) 0.0409(9) Uani d . 1 C
C12 0.40209(14) 0.1888(5) 0.9792(4) 0.0431(9) Uani d . 1 C
C13 0.46341(16) 0.3281(7) 0.8758(5) 0.0599(11) Uani d . 1 C
H13 0.4801 0.4350 0.8561 0.078 Uiso calc R 1 H
C14 0.45429(17) 0.0258(7) 0.8524(4) 0.0589(11) Uani d . 1 C
H14 0.4638 -0.0836 0.8172 0.077 Uiso calc R 1 H
C15 0.41552(14) 0.0230(5) 0.9305(4) 0.0437(9) Uani d . 1 C
C16 0.38693(17) -0.1471(6) 0.9627(4) 0.0569(11) Uani d . 1 C
H16A 0.4097 -0.2523 0.9570 0.074 Uiso calc R 1 H
H16B 0.3532 -0.1623 0.8971 0.074 Uiso calc R 1 H
C17 0.37496(16) -0.1340(5) 1.1045(4) 0.0540(11) Uani d . 1 C
H17A 0.3529 -0.2371 1.1202 0.070 Uiso calc R 1 H
H17B 0.4088 -0.1387 1.1707 0.070 Uiso calc R 1 H
C18 0.34558(14) 0.0389(5) 1.1223(4) 0.0436(9) Uani d . 1 C
C19 0.30557(16) 0.0499(6) 1.1994(4) 0.0544(10) Uani d . 1 C
H19 0.2949 -0.0555 1.2380 0.071 Uiso calc R 1 H
C21 0.85980(14) 0.2201(5) 0.7977(4) 0.0419(9) Uani d . 1 C
C22 0.90204(14) 0.2061(5) 0.9229(4) 0.0431(9) Uani d . 1 C
C23 0.96463(16) 0.3399(7) 1.0888(5) 0.0607(12) Uani d . 1 C
H23 0.9821 0.4454 1.1255 0.079 Uiso calc R 1 H
C24 0.95419(16) 0.0363(7) 1.1002(4) 0.0593(11) Uani d . 1 C
H24 0.9637 -0.0741 1.1435 0.077 Uiso calc R 1 H
C25 0.91479(14) 0.0357(6) 0.9837(4) 0.0480(10) Uani d . 1 C
C26 0.88638(17) -0.1303(6) 0.9204(4) 0.0554(11) Uani d . 1 C
H26A 0.8526 -0.1464 0.9517 0.072 Uiso calc R 1 H
H26B 0.9090 -0.2362 0.9473 0.072 Uiso calc R 1 H
C27 0.87444(16) -0.1133(5) 0.7672(4) 0.0525(10) Uani d . 1 C
H27A 0.9083 -0.1180 0.7350 0.068 Uiso calc R 1 H
H27B 0.8522 -0.2152 0.7279 0.068 Uiso calc R 1 H
C28 0.84543(14) 0.0615(5) 0.7213(4) 0.0428(9) Uani d . 1 C
C29 0.80623(15) 0.0747(6) 0.6046(4) 0.0492(10) Uani d . 1 C
H29 0.7964 -0.0288 0.5523 0.064 Uiso calc R 1 H
C110 0.28128(15) 0.2126(6) 1.2201(4) 0.0532(11) Uani d . 1 C
H110 0.2551 0.2164 1.2733 0.069 Uiso calc R 1 H
C111 0.29579(15) 0.3686(6) 1.1623(4) 0.0539(11) Uani d . 1 C
H111 0.2796 0.4788 1.1764 0.070 Uiso calc R 1 H
C112 0.33454(15) 0.3615(5) 1.0833(4) 0.0493(10) Uani d . 1 C
H112 0.3439 0.4674 1.0429 0.064 Uiso calc R 1 H
C210 0.78116(15) 0.2387(6) 0.5633(4) 0.0533(11) Uani d . 1 C
H210 0.7550 0.2443 0.4837 0.069 Uiso calc R 1 H
C211 0.79460(16) 0.3924(6) 0.6390(4) 0.0541(10) Uani d . 1 C
H211 0.7774 0.5022 0.6122 0.070 Uiso calc R 1 H
C212 0.83384(15) 0.3820(6) 0.7549(4) 0.0504(10) Uani d . 1 C
H212 0.8433 0.4865 0.8063 0.066 Uiso calc R 1 H

loop_
_atom_site_aniso_label
_atom_site_aniso_U_11
_atom_site_aniso_U_22
_atom_site_aniso_U_33
_atom_site_aniso_U_12
_atom_site_aniso_U_13
_atom_site_aniso_U_23
N11 0.051(2) 0.077(3) 0.060(2) 0.001(2) 0.0202(17) 0.000(2)
N12 0.0506(18) 0.054(2) 0.059(2) -0.0024(17) 0.0210(16) 0.0028(17)
N21 0.052(2) 0.082(3) 0.051(2) -0.002(2) 0.0042(16) -0.002(2)
N22 0.0547(19) 0.057(2) 0.0501(19) -0.0047(17) 0.0067(16) -0.0044(16)
C11 0.0315(17) 0.052(2) 0.0390(19) 0.0041(16) 0.0056(15) -0.0012(17)
C12 0.0350(19) 0.053(2) 0.041(2) -0.0026(17) 0.0067(15) 0.0060(17)
C13 0.046(2) 0.069(3) 0.066(3) -0.007(2) 0.016(2) 0.010(2)
C14 0.056(2) 0.066(3) 0.058(2) 0.007(2) 0.019(2) -0.007(2)
C15 0.0356(19) 0.051(2) 0.045(2) 0.0010(17) 0.0101(16) -0.0054(18)
C16 0.058(2) 0.046(2) 0.068(3) 0.003(2) 0.017(2) -0.010(2)
C17 0.055(2) 0.042(2) 0.068(3) -0.0010(19) 0.019(2) 0.004(2)
C18 0.0402(19) 0.045(2) 0.046(2) -0.0008(17) 0.0100(16) -0.0030(17)
C19 0.046(2) 0.060(3) 0.061(2) -0.010(2) 0.0202(18) -0.005(2)
C21 0.0376(19) 0.048(2) 0.042(2) 0.0004(17) 0.0116(16) -0.0009(17)
C22 0.0368(19) 0.054(2) 0.041(2) -0.0064(17) 0.0134(15) -0.0056(17)
C23 0.050(2) 0.073(3) 0.059(3) -0.012(2) 0.011(2) -0.015(3)
C24 0.048(2) 0.082(3) 0.046(2) 0.004(2) 0.0060(19) 0.007(2)
C25 0.041(2) 0.062(3) 0.041(2) 0.0039(19) 0.0091(16) 0.0039(19)
C26 0.054(2) 0.052(3) 0.058(3) -0.001(2) 0.0081(19) 0.006(2)
C27 0.060(2) 0.041(2) 0.056(2) -0.0009(19) 0.0103(19) -0.0023(19)
C28 0.0366(19) 0.049(2) 0.045(2) -0.0012(17) 0.0125(16) 0.0032(17)
C29 0.045(2) 0.058(3) 0.042(2) -0.0067(19) 0.0043(17) -0.0001(18)
C110 0.044(2) 0.070(3) 0.050(2) 0.005(2) 0.0196(18) -0.002(2)
C111 0.049(2) 0.060(3) 0.055(2) 0.016(2) 0.0171(18) 0.000(2)
C112 0.050(2) 0.044(2) 0.057(2) 0.0031(18) 0.0187(18) 0.0059(18)
C210 0.044(2) 0.068(3) 0.044(2) 0.000(2) 0.0026(17) 0.004(2)
C211 0.053(2) 0.056(3) 0.053(2) 0.016(2) 0.0103(18) 0.005(2)
C212 0.056(2) 0.046(2) 0.050(2) 0.0016(19) 0.0107(18) -0.0074(18)

loop_
_atom_type_symbol
_atom_type_description
_atom_type_scat_dispersion_real
_atom_type_scat_dispersion_imag
_atom_type_scat_source
C C 0.0033 0.0016 'International Tables Vol C Tables 4.2.6.8 and 6.1.1.4'
H H 0.0000 0.0000 'International Tables Vol C Tables 4.2.6.8 and 6.1.1.4'
N N 0.0061 0.0033 'International Tables Vol C Tables 4.2.6.8 and 6.1.1.4'

loop_
_geom_angle_atom_site_label_1
_geom_angle_atom_site_label_2
_geom_angle_atom_site_label_3
_geom_angle
C13 N11 C14 115.6(3)
C12 N12 C13 115.6(4)
C23 N21 C24 115.6(4)
C22 N22 C23 115.8(4)
C112 C11 C18 119.7(3)
C112 C11 C12 121.8(3)
C18 C11 C12 118.5(3)
N12 C12 C15 122.1(3)
N12 C12 C11 118.0(3)
C15 C12 C11 119.9(3)
N11 C13 N12 126.8(4)
N11 C13 H13 116.6
N12 C13 H13 116.6
N11 C14 C15 123.4(4)
N11 C14 H14 118.3
C15 C14 H14 118.3
C14 C15 C12 116.3(4)
C14 C15 C16 124.1(4)
C12 C15 C16 119.6(3)
C15 C16 C17 110.0(3)
C15 C16 H16A 109.7
C17 C16 H16A 109.7
C15 C16 H16B 109.7
C17 C16 H16B 109.7
H16A C16 H16B 108.2
C18 C17 C16 111.2(3)
C18 C17 H17A 109.4
C16 C17 H17A 109.4
C18 C17 H17B 109.4
C16 C17 H17B 109.4
H17A C17 H17B 108.0
C19 C18 C11 117.8(3)
C19 C18 C17 123.0(4)
C11 C18 C17 119.1(3)
C110 C19 C18 121.8(4)
C110 C19 H19 119.1
C18 C19 H19 119.1
C212 C21 C28 119.4(3)
C212 C21 C22 122.5(3)
C28 C21 C22 118.1(3)
N22 C22 C25 122.4(3)
N22 C22 C21 117.8(3)
C25 C22 C21 119.7(3)
N21 C23 N22 126.8(4)
N21 C23 H23 116.6
N22 C23 H23 116.6
N21 C24 C25 123.9(4)
N21 C24 H24 118.1
C25 C24 H24 118.1
C24 C25 C22 115.6(4)
C24 C25 C26 124.7(4)
C22 C25 C26 119.8(3)
C25 C26 C27 110.4(3)
C25 C26 H26A 109.6
C27 C26 H26A 109.6
C25 C26 H26B 109.6
C27 C26 H26B 109.6
H26A C26 H26B 108.1
C28 C27 C26 111.5(3)
C28 C27 H27A 109.3
C26 C27 H27A 109.3
C28 C27 H27B 109.3
C26 C27 H27B 109.3
H27A C27 H27B 108.0
C29 C28 C21 118.1(4)
C29 C28 C27 122.8(4)
C21 C28 C27 119.1(3)
C28 C29 C210 121.4(4)
C28 C29 H29 119.3
C210 C29 H29 119.3
C111 C110 C19 119.9(3)
C111 C110 H110 120.0
C19 C110 H110 120.0
C110 C111 C112 119.6(4)
C110 C111 H111 120.2
C112 C111 H111 120.2
C111 C112 C11 121.0(4)
C111 C112 H112 119.5
C11 C112 H112 119.5
C211 C210 C29 120.4(4)
C211 C210 H210 119.8
C29 C210 H210 119.8
C210 C211 C212 118.9(4)
C210 C211 H211 120.5
C212 C211 H211 120.5
C211 C212 C21 121.7(4)
C211 C212 H212 119.1
C21 C212 H212 119.1

loop_
_geom_bond_atom_site_label_1
_geom_bond_atom_site_label_2
_geom_bond_distance
N11 C13 1.320(5)
N11 C14 1.329(5)
N12 C12 1.340(5)
N12 C13 1.344(5)
N21 C23 1.328(6)
N21 C24 1.334(6)
N22 C22 1.337(5)
N22 C23 1.349(5)
C11 C112 1.390(5)
C11 C18 1.398(5)
C11 C12 1.485(5)
C12 C15 1.381(5)
C13 H13 0.9300
C14 C15 1.371(5)
C14 H14 0.9300
C15 C16 1.510(5)
C16 C17 1.522(6)
C16 H16A 0.9700
C16 H16B 0.9700
C17 C18 1.499(5)
C17 H17A 0.9700
C17 H17B 0.9700
C18 C19 1.392(5)
C19 C110 1.378(6)
C19 H19 0.9300
C21 C212 1.383(5)
C21 C28 1.404(5)
C21 C22 1.480(5)
C22 C25 1.403(5)
C23 H23 0.9300
C24 C25 1.374(5)
C24 H24 0.9300
C25 C26 1.490(5)
C26 C27 1.518(6)
C26 H26A 0.9700
C26 H26B 0.9700
C27 C28 1.504(5)
C27 H27A 0.9700
C27 H27B 0.9700
C28 C29 1.377(5)
C29 C210 1.385(6)
C29 H29 0.9300
C110 C111 1.369(6)
C110 H110 0.9300
C111 C112 1.378(5)
C111 H111 0.9300
C112 H112 0.9300
C210 C211 1.367(6)
C210 H210 0.9300
C211 C212 1.370(5)
C211 H211 0.9300
C212 H212 0.9300

loop_
_geom_torsion_atom_site_label_1
_geom_torsion_atom_site_label_2
_geom_torsion_atom_site_label_3
_geom_torsion_atom_site_label_4
_geom_torsion
C13 N12 C12 C15 0.9(5)
C13 N12 C12 C11 -179.1(3)
C112 C11 C12 N12 17.7(5)
C18 C11 C12 N12 -162.2(3)
C112 C11 C12 C15 -162.3(3)
C18 C11 C12 C15 17.8(5)
C14 N11 C13 N12 0.7(7)
C12 N12 C13 N11 -0.8(6)
C13 N11 C14 C15 -0.7(6)
N11 C14 C15 C12 0.8(6)
N11 C14 C15 C16 179.7(4)
N12 C12 C15 C14 -0.9(6)
C11 C12 C15 C14 179.0(3)
N12 C12 C15 C16 -179.8(3)
C11 C12 C15 C16 0.1(5)
C14 C15 C16 C17 146.0(4)
C12 C15 C16 C17 -35.2(5)
C15 C16 C17 C18 52.5(4)
C112 C11 C18 C19 0.7(5)
C12 C11 C18 C19 -179.4(3)
C112 C11 C18 C17 -177.3(3)
C12 C11 C18 C17 2.6(5)
C16 C17 C18 C19 144.1(4)
C16 C17 C18 C11 -38.0(5)
C11 C18 C19 C110 -1.5(6)
C17 C18 C19 C110 176.4(4)
C23 N22 C22 C25 -0.5(5)
C23 N22 C22 C21 179.5(3)
C212 C21 C22 N22 -19.7(5)
C28 C21 C22 N22 161.2(3)
C212 C21 C22 C25 160.3(4)
C28 C21 C22 C25 -18.9(5)
C24 N21 C23 N22 0.2(6)
C22 N22 C23 N21 0.2(6)
C23 N21 C24 C25 -0.2(6)
N21 C24 C25 C22 -0.1(6)
N21 C24 C25 C26 179.3(4)
N22 C22 C25 C24 0.5(5)
C21 C22 C25 C24 -179.5(3)
N22 C22 C25 C26 -179.0(3)
C21 C22 C25 C26 1.1(5)
C24 C25 C26 C27 -145.0(4)
C22 C25 C26 C27 34.4(5)
C25 C26 C27 C28 -52.1(4)
C212 C21 C28 C29 1.0(5)
C22 C21 C28 C29 -179.9(3)
C212 C21 C28 C27 179.1(3)
C22 C21 C28 C27 -1.8(5)
C26 C27 C28 C29 -144.5(4)
C26 C27 C28 C21 37.5(5)
C21 C28 C29 C210 -0.5(5)
C27 C28 C29 C210 -178.4(3)
C18 C19 C110 C111 1.0(6)
C19 C110 C111 C112 0.3(6)
C110 C111 C112 C11 -1.0(6)
C18 C11 C112 C111 0.5(6)
C12 C11 C112 C111 -179.3(3)
C28 C29 C210 C211 -0.6(6)
C29 C210 C211 C212 1.0(6)
C210 C211 C212 C21 -0.5(6)
C28 C21 C212 C211 -0.6(6)
C22 C21 C212 C211 -179.7(4)

loop_
_cod_related_entry_id
_cod_related_entry_database
_cod_related_entry_code
1 ChemSpider 3358483
